data_4517832
loop_
_publ_author_name
'Witzke, Ryan J.'
'Hait, Diptarka'
'Chakarawet, Khetpakorn'
'Head-Gordon, Martin'
'Tilley, T. Don'

_publ_section_title
;
 Bimetallic Mechanism for Alkyne Cyclotrimerization with a Two-Coordinate
 Fe Precatalyst
;
_journal_name_full 'ACS Catalysis'
_journal_page_first 7800
_journal_paper_doi 10.1021/acscatal.0c01828
_journal_year 2020
_chemical_formula_moiety 'C21 H36 Fe N Si'
_chemical_formula_sum 'C21 H36 Fe N Si'
_chemical_formula_weight 386.45
_space_group_crystal_system orthorhombic
_space_group_IT_number 60
_space_group_name_Hall '-P 2n 2ab'
_space_group_name_H-M_alt 'P b c n'
_atom_sites_solution_hydrogens geom
_atom_sites_solution_primary dual
_audit_creation_date 2019-11-26
_audit_creation_method
;
Olex2 1.2
(compiled 2018.05.29 svn.r3508 for OlexSys, GUI svn.r5506)
;
_cell_angle_alpha 90
_cell_angle_beta 90
_cell_angle_gamma 90
_cell_formula_units_Z 8
_cell_length_a 22.1414(16)
_cell_length_b 11.2865(9)
_cell_length_c 17.5402(14)
_cell_measurement_reflns_used 9975
_cell_measurement_temperature 100
_cell_measurement_theta_max 20.57
_cell_measurement_theta_min 2.32
_cell_volume 4383.3(6)
_computing_cell_refinement 'SAINT V8.34A Bruker-AXS, Madison WI'
_computing_data_collection 'Bruker APEX2 Bruker-AXS, Madison WI'
_computing_data_reduction 'SAINT V8.34A Bruker-AXS, Madison WI'
_computing_molecular_graphics 'Olex2 (Dolomanov et al., 2009)'
_computing_publication_material 'Olex2 (Dolomanov et al., 2009)'
_computing_structure_refinement 'ShelXL (Sheldrick, 2015)'
_computing_structure_solution 'ShelXT (Sheldrick, 2015)'
_diffrn_ambient_temperature 100
_diffrn_detector_area_resol_mean 8.366
_diffrn_measured_fraction_theta_full 0.998
_diffrn_measured_fraction_theta_max 0.998
_diffrn_measurement_device_type 'Bruker APEX-II CCD'
_diffrn_measurement_method 'phi and omega scans'
_diffrn_radiation_type MoK\a
_diffrn_radiation_wavelength 0.71073
_diffrn_reflns_av_R_equivalents 0.0932
_diffrn_reflns_av_unetI/netI 0.0283
_diffrn_reflns_Laue_measured_fraction_full 0.998
_diffrn_reflns_Laue_measured_fraction_max 0.998
_diffrn_reflns_limit_h_max 22
_diffrn_reflns_limit_h_min -22
_diffrn_reflns_limit_k_max 11
_diffrn_reflns_limit_k_min -11
_diffrn_reflns_limit_l_max 17
_diffrn_reflns_limit_l_min -17
_diffrn_reflns_number 71779
_diffrn_reflns_point_group_measured_fraction_full 0.998
_diffrn_reflns_point_group_measured_fraction_max 0.998
_diffrn_reflns_theta_full 20.920
_diffrn_reflns_theta_max 20.920
_diffrn_reflns_theta_min 1.839
_diffrn_source 'microfocus sealed tube'
_diffrn_standards_number 0
_exptl_absorpt_coefficient_mu 0.745
_exptl_absorpt_correction_T_max 0.7446
_exptl_absorpt_correction_T_min 0.5410
_exptl_absorpt_correction_type multi-scan
_exptl_absorpt_process_details
'SADABS-2014/5 (Bruker,2014/5) was used for absorption correction. wR2(int) was 0.1359 before and 0.0922 after correction. The Ratio of minimum to maximum transmission is 0.7266. The \l/2 correction factor is 0.00150.'
_exptl_crystal_colour brown
_exptl_crystal_colour_primary brown
_exptl_crystal_density_diffrn 1.171
_exptl_crystal_description plate
_exptl_crystal_F_000 1672
_exptl_crystal_size_max 0.26
_exptl_crystal_size_mid 0.2
_exptl_crystal_size_min 0.1
_refine_diff_density_max 0.917
_refine_diff_density_min -0.837
_refine_diff_density_rms 0.163
_refine_ls_extinction_method none
_refine_ls_goodness_of_fit_ref 1.294
_refine_ls_hydrogen_treatment constr
_refine_ls_matrix_type full
_refine_ls_number_parameters 226
_refine_ls_number_reflns 2328
_refine_ls_number_restraints 72
_refine_ls_restrained_S_all 1.293
_refine_ls_R_factor_all 0.1522
_refine_ls_R_factor_gt 0.1452
_refine_ls_shift/su_max 0.000
_refine_ls_shift/su_mean 0.000
_refine_ls_structure_factor_coef Fsqd
_refine_ls_weighting_details 'w=1/[\s^2^(Fo^2^)+169.6055P] where P=(Fo^2^+2Fc^2^)/3'
_refine_ls_weighting_scheme calc
_refine_ls_wR_factor_gt 0.3275
_refine_ls_wR_factor_ref 0.3304
_reflns_Friedel_coverage 0.000
_reflns_number_gt 2114
_reflns_number_total 2328
_reflns_threshold_expression 'I > 2\s(I)'
_cod_data_source_file cs0c01828_si_005.cif
_cod_data_source_block rjw_2_064_0m
_cod_database_code 4517832
_shelx_shelxl_version_number 2014/7
_shelx_space_group_comment
;
The symmetry employed for this shelxl refinement is uniquely defined
by the following loop, which should always be used as a source of
symmetry information in preference to the above space-group names.
They are only intended as comments.
;
_shelx_estimated_absorpt_t_max 0.929
_shelx_estimated_absorpt_t_min 0.830
_olex2_refinement_description
;
1. Fixed Uiso
 At 1.2 times of:
  All C(H) groups, All C(H,H) groups
 At 1.5 times of:
  All C(H,H,H) groups
2. Uiso/Uaniso restraints and constraints
Uanis(C3) \\sim Ueq, Uanis(C15) \\sim Ueq, Uanis(C7) \\sim Ueq, Uanis(C19)
\\sim Ueq, Uanis(C20) \\sim Ueq: with sigma of 0.01 and sigma for terminal
atoms of 0.02
Uanis(C5) \\sim Ueq: with sigma of 0.01 and sigma for terminal atoms of 0.02
Uanis(C2) \\sim Ueq, Uanis(C1) \\sim Ueq: with sigma of 0.01 and sigma for
terminal atoms of 0.02
Uanis(C13) \\sim Ueq: with sigma of 0.01 and sigma for terminal atoms of 0.02
Uanis(C9) \\sim Ueq, Uanis(C12) \\sim Ueq: with sigma of 0.01 and sigma for
terminal atoms of 0.02
Uanis(C8) \\sim Ueq: with sigma of 0.01 and sigma for terminal atoms of 0.02
3.a Ternary CH refined with riding coordinates:
 C16(H16), C13(H13)
3.b Secondary CH2 refined with riding coordinates:
 C5(H5A,H5B), C2(H2A,H2B)
3.c Aromatic/amide H refined with riding coordinates:
 C11(H11), C10(H10), C9(H9)
3.d Idealised Me refined as rotating group:
 C20(H20A,H20B,H20C), C14(H14A,H14B,H14C), C6(H6A,H6B,H6C), C19(H19A,H19B,
 H19C), C18(H18A,H18B,H18C), C17(H17A,H17B,H17C), C21(H21A,H21B,H21C), C15(H15A,
 H15B,H15C), C1(H1A,H1B,H1C)
;
_olex2_submission_special_instructions 'No special instructions were received'

loop_
_space_group_symop_operation_xyz
'x, y, z'
'-x+1/2, -y+1/2, z+1/2'
'-x, y, -z+1/2'
'x+1/2, -y+1/2, -z'
'-x, -y, -z'
'x-1/2, y-1/2, -z-1/2'
'x, -y, z-1/2'
'-x-1/2, y-1/2, z'

loop_
_atom_site_label
_atom_site_type_symbol
_atom_site_fract_x
_atom_site_fract_y
_atom_site_fract_z
_atom_site_U_iso_or_equiv
_atom_site_adp_type
_atom_site_occupancy
_atom_site_site_symmetry_order
_atom_site_calc_flag
_atom_site_refinement_flags_posn
_atom_site_refinement_flags_adp
_atom_site_refinement_flags_occupancy
_atom_site_disorder_assembly
_atom_site_disorder_group
Fe1 Fe 0.55476(10) 0.3088(2) 0.27378(14) 0.0331(8) Uani 1 1 d . . . . .
Si1 Si 0.6886(2) 0.2158(5) 0.2408(3) 0.0441(15) Uani 1 1 d . . . . .
N1 N 0.6295(6) 0.2418(12) 0.3021(8) 0.035(4) Uani 1 1 d . . . . .
C12 C 0.6060(7) 0.0948(15) 0.4024(9) 0.030(4) Uani 1 1 d . U . . .
C11 C 0.6053(7) 0.0603(15) 0.4771(10) 0.031(4) Uani 1 1 d . . . . .
H11 H 0.5873 -0.0130 0.4910 0.038 Uiso 1 1 calc R . . . .
C8 C 0.6575(6) 0.2787(14) 0.4369(9) 0.028(4) Uani 1 1 d . U . . .
C7 C 0.6314(7) 0.2042(15) 0.3808(10) 0.034(4) Uani 1 1 d . U . . .
C16 C 0.5770(7) 0.0102(16) 0.3416(10) 0.034(4) Uani 1 1 d . . . . .
H16 H 0.5784 0.0502 0.2908 0.041 Uiso 1 1 calc R . . . .
C13 C 0.6829(7) 0.3987(14) 0.4164(10) 0.031(4) Uani 1 1 d . U . . .
H13 H 0.6977 0.3953 0.3625 0.037 Uiso 1 1 calc R . . . .
C4 C 0.4891(8) 0.4770(16) 0.2890(11) 0.048(5) Uani 1 1 d . . . . .
C10 C 0.6304(7) 0.1310(17) 0.5319(10) 0.037(5) Uani 1 1 d . . . . .
H10 H 0.6307 0.1062 0.5836 0.045 Uiso 1 1 calc R . . . .
C20 C 0.6704(7) 0.0966(16) 0.1722(10) 0.039(5) Uani 1 1 d . U . . .
H20A H 0.6626 0.0229 0.2000 0.059 Uiso 1 1 calc GR . . . .
H20B H 0.7046 0.0852 0.1374 0.059 Uiso 1 1 calc GR . . . .
H20C H 0.6345 0.1187 0.1429 0.059 Uiso 1 1 calc GR . . . .
C9 C 0.6560(7) 0.2409(16) 0.5114(10) 0.035(4) Uani 1 1 d . U . . .
H9 H 0.6726 0.2901 0.5500 0.042 Uiso 1 1 calc R . . . .
C3 C 0.4814(7) 0.3702(16) 0.3266(10) 0.037(5) Uani 1 1 d . U . . .
C14 C 0.6355(7) 0.4949(17) 0.4217(10) 0.037(5) Uani 1 1 d . . . . .
H14A H 0.6030 0.4785 0.3852 0.056 Uiso 1 1 calc GR . . . .
H14B H 0.6538 0.5717 0.4100 0.056 Uiso 1 1 calc GR . . . .
H14C H 0.6188 0.4967 0.4735 0.056 Uiso 1 1 calc GR . . . .
C6 C 0.4095(8) 0.6344(17) 0.3088(12) 0.052(6) Uani 1 1 d . . . . .
H6A H 0.4058 0.6457 0.2536 0.078 Uiso 1 1 calc GR . . . .
H6B H 0.4018 0.7097 0.3349 0.078 Uiso 1 1 calc GR . . . .
H6C H 0.3800 0.5752 0.3258 0.078 Uiso 1 1 calc GR . . . .
C19 C 0.7565(7) 0.1643(17) 0.2955(10) 0.044(5) Uani 1 1 d . U . . .
H19A H 0.7707 0.2282 0.3288 0.066 Uiso 1 1 calc GR . . . .
H19B H 0.7887 0.1425 0.2597 0.066 Uiso 1 1 calc GR . . . .
H19C H 0.7457 0.0952 0.3264 0.066 Uiso 1 1 calc GR . . . .
C18 C 0.5122(7) -0.0180(18) 0.3603(11) 0.046(5) Uani 1 1 d . . . . .
H18A H 0.5105 -0.0629 0.4081 0.069 Uiso 1 1 calc GR . . . .
H18B H 0.4946 -0.0653 0.3191 0.069 Uiso 1 1 calc GR . . . .
H18C H 0.4894 0.0559 0.3660 0.069 Uiso 1 1 calc GR . . . .
C17 C 0.6140(9) -0.1040(17) 0.3371(11) 0.051(5) Uani 1 1 d . . . . .
H17A H 0.6564 -0.0845 0.3276 0.076 Uiso 1 1 calc GR . . . .
H17B H 0.5986 -0.1534 0.2954 0.076 Uiso 1 1 calc GR . . . .
H17C H 0.6105 -0.1473 0.3853 0.076 Uiso 1 1 calc GR . . . .
C21 C 0.7064(8) 0.3489(18) 0.1852(12) 0.056(6) Uani 1 1 d . . . . .
H21A H 0.6719 0.3692 0.1527 0.084 Uiso 1 1 calc GR . . . .
H21B H 0.7419 0.3337 0.1533 0.084 Uiso 1 1 calc GR . . . .
H21C H 0.7150 0.4148 0.2199 0.084 Uiso 1 1 calc GR . . . .
C15 C 0.7366(7) 0.4348(17) 0.4682(11) 0.050(5) Uani 1 1 d . U . . .
H15A H 0.7215 0.4557 0.5190 0.075 Uiso 1 1 calc GR . . . .
H15B H 0.7574 0.5031 0.4459 0.075 Uiso 1 1 calc GR . . . .
H15C H 0.7648 0.3682 0.4725 0.075 Uiso 1 1 calc GR . . . .
C5 C 0.4738(9) 0.5913(18) 0.3279(13) 0.059(6) Uani 1 1 d . U . . .
H5A H 0.5033 0.6526 0.3123 0.071 Uiso 1 1 calc R . . . .
H5B H 0.4774 0.5805 0.3838 0.071 Uiso 1 1 calc R . . . .
C1 C 0.4831(11) 0.299(2) 0.4612(13) 0.081(7) Uani 1 1 d . U . . .
H1A H 0.4965 0.2213 0.4427 0.121 Uiso 1 1 calc GR . . . .
H1B H 0.4558 0.2882 0.5046 0.121 Uiso 1 1 calc GR . . . .
H1C H 0.5183 0.3453 0.4773 0.121 Uiso 1 1 calc GR . . . .
C2 C 0.4548(12) 0.355(3) 0.4064(14) 0.097(9) Uani 1 1 d . U . . .
H2A H 0.4460 0.4357 0.4257 0.116 Uiso 1 1 calc R . . . .
H2B H 0.4153 0.3151 0.3999 0.116 Uiso 1 1 calc R . . . .

loop_
_atom_site_aniso_label
_atom_site_aniso_U_11
_atom_site_aniso_U_22
_atom_site_aniso_U_33
_atom_site_aniso_U_23
_atom_site_aniso_U_13
_atom_site_aniso_U_12
Fe1 0.0263(13) 0.0343(15) 0.0386(15) -0.0024(12) 0.0121(12) -0.0021(12)
Si1 0.019(3) 0.054(3) 0.060(4) -0.023(3) 0.017(2) -0.013(2)
N1 0.021(8) 0.037(8) 0.049(9) -0.005(7) 0.009(7) -0.016(7)
C12 0.017(7) 0.035(8) 0.037(8) -0.002(7) 0.002(6) -0.002(6)
C11 0.016(9) 0.034(10) 0.044(12) 0.007(9) 0.002(9) 0.011(8)
C8 0.014(7) 0.032(8) 0.037(8) -0.005(7) 0.000(6) 0.005(6)
C7 0.017(7) 0.041(8) 0.042(8) -0.008(7) 0.002(6) 0.002(7)
C16 0.024(9) 0.039(11) 0.039(10) 0.001(9) 0.001(8) -0.010(9)
C13 0.019(7) 0.034(8) 0.040(8) -0.003(7) 0.001(6) -0.002(6)
C4 0.045(12) 0.043(12) 0.056(11) -0.009(10) -0.027(11) 0.029(10)
C10 0.013(9) 0.063(13) 0.035(11) -0.001(10) -0.002(8) 0.009(9)
C20 0.012(8) 0.056(11) 0.049(10) -0.026(9) 0.009(8) 0.002(8)
C9 0.021(7) 0.040(8) 0.044(8) -0.006(7) -0.003(7) 0.005(7)
C3 0.019(7) 0.052(9) 0.039(8) -0.006(7) -0.002(7) 0.016(7)
C14 0.016(9) 0.050(11) 0.046(11) -0.004(10) -0.004(8) -0.005(9)
C6 0.035(11) 0.043(12) 0.078(15) -0.004(11) -0.008(10) 0.018(9)
C19 0.012(8) 0.056(11) 0.064(11) -0.029(9) 0.008(8) 0.006(8)
C18 0.017(10) 0.064(13) 0.058(13) 0.005(11) 0.005(9) -0.010(10)
C17 0.050(13) 0.049(13) 0.052(13) -0.009(10) -0.001(11) -0.008(11)
C21 0.031(11) 0.061(14) 0.075(15) -0.009(12) 0.032(11) -0.005(10)
C15 0.012(9) 0.055(11) 0.082(12) -0.005(10) -0.020(9) 0.004(8)
C5 0.056(9) 0.052(9) 0.069(9) -0.015(8) -0.022(8) 0.018(8)
C1 0.081(14) 0.090(14) 0.071(13) 0.026(12) 0.021(11) 0.037(12)
C2 0.093(12) 0.115(12) 0.083(11) 0.002(9) 0.000(9) 0.025(9)

loop_
_atom_type_symbol
_atom_type_description
_atom_type_scat_dispersion_real
_atom_type_scat_dispersion_imag
_atom_type_scat_source
C C 0.0033 0.0016 'International Tables Vol C Tables 4.2.6.8 and 6.1.1.4'
H H 0.0000 0.0000 'International Tables Vol C Tables 4.2.6.8 and 6.1.1.4'
Fe Fe 0.3463 0.8444 'International Tables Vol C Tables 4.2.6.8 and 6.1.1.4'
N N 0.0061 0.0033 'International Tables Vol C Tables 4.2.6.8 and 6.1.1.4'
Si Si 0.0817 0.0704 'International Tables Vol C Tables 4.2.6.8 and 6.1.1.4'

loop_
_geom_angle_atom_site_label_1
_geom_angle_atom_site_label_2
_geom_angle_atom_site_label_3
_geom_angle
_geom_angle_site_symmetry_1
_geom_angle_site_symmetry_3
_geom_angle_publ_flag
N1 Fe1 Fe1 156.3(4) . 3_655 ?
N1 Fe1 C4 142.5(6) . 3_655 ?
N1 Fe1 C4 144.8(6) . . ?
N1 Fe1 C3 137.0(7) . . ?
N1 Fe1 C3 134.7(6) . 3_655 ?
C4 Fe1 Fe1 57.9(4) 3_655 3_655 ?
C4 Fe1 Fe1 57.6(4) . 3_655 ?
C4 Fe1 C4 35.1(9) 3_655 . ?
C3 Fe1 Fe1 49.7(4) 3_655 3_655 ?
C3 Fe1 Fe1 51.7(5) . 3_655 ?
C3 Fe1 C4 35.1(7) . . ?
C3 Fe1 C4 66.9(7) . 3_655 ?
C3 Fe1 C4 66.0(7) 3_655 . ?
C3 Fe1 C4 35.2(7) 3_655 3_655 ?
C3 Fe1 C3 87.9(8) . 3_655 ?
N1 Si1 C20 111.4(7) . . ?
N1 Si1 C19 110.1(8) . . ?
N1 Si1 C21 110.9(8) . . ?
C20 Si1 C19 106.3(8) . . ?
C21 Si1 C20 107.2(9) . . ?
C21 Si1 C19 110.7(9) . . ?
Si1 N1 Fe1 124.9(8) . . ?
C7 N1 Fe1 113.2(10) . . ?
C7 N1 Si1 121.7(11) . . ?
C11 C12 C7 120.8(16) . . ?
C11 C12 C16 118.3(15) . . ?
C7 C12 C16 120.9(15) . . ?
C12 C11 H11 119.9 . . ?
C12 C11 C10 120.2(17) . . ?
C10 C11 H11 119.9 . . ?
C7 C8 C13 121.2(15) . . ?
C9 C8 C7 117.8(16) . . ?
C9 C8 C13 120.9(15) . . ?
C12 C7 N1 120.2(15) . . ?
C12 C7 C8 119.7(16) . . ?
C8 C7 N1 120.1(15) . . ?
C12 C16 H16 108.6 . . ?
C18 C16 C12 111.7(14) . . ?
C18 C16 H16 108.6 . . ?
C18 C16 C17 110.1(15) . . ?
C17 C16 C12 109.3(13) . . ?
C17 C16 H16 108.6 . . ?
C8 C13 H13 108.2 . . ?
C8 C13 C14 111.7(13) . . ?
C8 C13 C15 112.4(14) . . ?
C14 C13 H13 108.2 . . ?
C14 C13 C15 107.9(14) . . ?
C15 C13 H13 108.2 . . ?
Fe1 C4 Fe1 64.5(5) 3_655 . ?
C4 C4 Fe1 72.7(8) 3_655 3_655 ?
C4 C4 Fe1 72.2(9) 3_655 . ?
C4 C4 C5 120.3(12) 3_655 . ?
C3 C4 Fe1 56.0(9) . . ?
C3 C4 Fe1 58.7(10) . 3_655 ?
C3 C4 C4 119.4(10) . 3_655 ?
C3 C4 C5 120.3(18) . . ?
C5 C4 Fe1 143.0(14) . 3_655 ?
C5 C4 Fe1 150.0(13) . . ?
C11 C10 H10 120.1 . . ?
C11 C10 C9 119.9(17) . . ?
C9 C10 H10 120.1 . . ?
Si1 C20 H20A 109.5 . . ?
Si1 C20 H20B 109.5 . . ?
Si1 C20 H20C 109.5 . . ?
H20A C20 H20B 109.5 . . ?
H20A C20 H20C 109.5 . . ?
H20B C20 H20C 109.5 . . ?
C8 C9 C10 121.6(16) . . ?
C8 C9 H9 119.2 . . ?
C10 C9 H9 119.2 . . ?
Fe1 C3 Fe1 78.6(6) . 3_655 ?
C4 C3 Fe1 88.9(12) . . ?
C4 C3 Fe1 86.2(11) . 3_655 ?
C4 C3 C2 125.6(19) . . ?
C2 C3 Fe1 134.5(15) . . ?
C2 C3 Fe1 126.6(15) . 3_655 ?
C13 C14 H14A 109.5 . . ?
C13 C14 H14B 109.5 . . ?
C13 C14 H14C 109.5 . . ?
H14A C14 H14B 109.5 . . ?
H14A C14 H14C 109.5 . . ?
H14B C14 H14C 109.5 . . ?
H6A C6 H6B 109.5 . . ?
H6A C6 H6C 109.5 . . ?
H6B C6 H6C 109.5 . . ?
C5 C6 H6A 109.5 . . ?
C5 C6 H6B 109.5 . . ?
C5 C6 H6C 109.5 . . ?
Si1 C19 H19A 109.5 . . ?
Si1 C19 H19B 109.5 . . ?
Si1 C19 H19C 109.5 . . ?
H19A C19 H19B 109.5 . . ?
H19A C19 H19C 109.5 . . ?
H19B C19 H19C 109.5 . . ?
C16 C18 H18A 109.5 . . ?
C16 C18 H18B 109.5 . . ?
C16 C18 H18C 109.5 . . ?
H18A C18 H18B 109.5 . . ?
H18A C18 H18C 109.5 . . ?
H18B C18 H18C 109.5 . . ?
C16 C17 H17A 109.5 . . ?
C16 C17 H17B 109.5 . . ?
C16 C17 H17C 109.5 . . ?
H17A C17 H17B 109.5 . . ?
H17A C17 H17C 109.5 . . ?
H17B C17 H17C 109.5 . . ?
Si1 C21 H21A 109.5 . . ?
Si1 C21 H21B 109.5 . . ?
Si1 C21 H21C 109.5 . . ?
H21A C21 H21B 109.5 . . ?
H21A C21 H21C 109.5 . . ?
H21B C21 H21C 109.5 . . ?
C13 C15 H15A 109.5 . . ?
C13 C15 H15B 109.5 . . ?
C13 C15 H15C 109.5 . . ?
H15A C15 H15B 109.5 . . ?
H15A C15 H15C 109.5 . . ?
H15B C15 H15C 109.5 . . ?
C4 C5 C6 112.4(16) . . ?
C4 C5 H5A 109.1 . . ?
C4 C5 H5B 109.1 . . ?
C6 C5 H5A 109.1 . . ?
C6 C5 H5B 109.1 . . ?
H5A C5 H5B 107.9 . . ?
H1A C1 H1B 109.5 . . ?
H1A C1 H1C 109.5 . . ?
H1B C1 H1C 109.5 . . ?
C2 C1 H1A 109.5 . . ?
C2 C1 H1B 109.5 . . ?
C2 C1 H1C 109.5 . . ?
C3 C2 H2A 106.6 . . ?
C3 C2 H2B 106.6 . . ?
C1 C2 C3 123(2) . . ?
C1 C2 H2A 106.6 . . ?
C1 C2 H2B 106.6 . . ?
H2A C2 H2B 106.6 . . ?

loop_
_geom_bond_atom_site_label_1
_geom_bond_atom_site_label_2
_geom_bond_distance
_geom_bond_site_symmetry_2
_geom_bond_publ_flag
Fe1 Fe1 2.564(5) 3_655 ?
Fe1 N1 1.887(14) . ?
Fe1 C4 2.406(17) . ?
Fe1 C4 2.399(18) 3_655 ?
Fe1 C3 1.994(16) . ?
Fe1 C3 2.054(17) 3_655 ?
Si1 N1 1.718(14) . ?
Si1 C20 1.850(16) . ?
Si1 C19 1.876(17) . ?
Si1 C21 1.83(2) . ?
N1 C7 1.44(2) . ?
C12 C11 1.37(2) . ?
C12 C7 1.41(2) . ?
C12 C16 1.57(2) . ?
C11 H11 0.9500 . ?
C11 C10 1.37(2) . ?
C8 C7 1.42(2) . ?
C8 C13 1.51(2) . ?
C8 C9 1.37(2) . ?
C16 H16 1.0000 . ?
C16 C18 1.51(2) . ?
C16 C17 1.53(2) . ?
C13 H13 1.0000 . ?
C13 C14 1.51(2) . ?
C13 C15 1.55(2) . ?
C4 Fe1 2.399(18) 3_655 ?
C4 C4 1.45(4) 3_655 ?
C4 C3 1.38(3) . ?
C4 C5 1.50(3) . ?
C10 H10 0.9500 . ?
C10 C9 1.41(2) . ?
C20 H20A 0.9800 . ?
C20 H20B 0.9800 . ?
C20 H20C 0.9800 . ?
C9 H9 0.9500 . ?
C3 Fe1 2.054(17) 3_655 ?
C3 C2 1.53(3) . ?
C14 H14A 0.9800 . ?
C14 H14B 0.9800 . ?
C14 H14C 0.9800 . ?
C6 H6A 0.9800 . ?
C6 H6B 0.9800 . ?
C6 H6C 0.9800 . ?
C6 C5 1.54(2) . ?
C19 H19A 0.9800 . ?
C19 H19B 0.9800 . ?
C19 H19C 0.9800 . ?
C18 H18A 0.9800 . ?
C18 H18B 0.9800 . ?
C18 H18C 0.9800 . ?
C17 H17A 0.9800 . ?
C17 H17B 0.9800 . ?
C17 H17C 0.9800 . ?
C21 H21A 0.9800 . ?
C21 H21B 0.9800 . ?
C21 H21C 0.9800 . ?
C15 H15A 0.9800 . ?
C15 H15B 0.9800 . ?
C15 H15C 0.9800 . ?
C5 H5A 0.9900 . ?
C5 H5B 0.9900 . ?
C1 H1A 0.9800 . ?
C1 H1B 0.9800 . ?
C1 H1C 0.9800 . ?
C1 C2 1.31(3) . ?
C2 H2A 0.9900 . ?
C2 H2B 0.9900 . ?
